data_1519872
loop_
_publ_author_name
'Gale, Phil A.'
'Bates, Gareth W.'
'Light, Mark E.'

_publ_section_title
;
 bis(1,3-dimethylimidazolium) hexafluorosilicate
;
_journal_name_full 'Crystal Structure Report Archive'
_journal_page_first 276
_journal_year 2007
_chemical_compound_source 'Gareth Bates'
_chemical_formula_moiety '2(C5 H9 N2), F6 Si'
_chemical_formula_sum 'C10 H18 F6 N4 Si'
_chemical_formula_weight 336.37
_space_group_IT_number 15
_symmetry_cell_setting monoclinic
_symmetry_space_group_name_Hall '-C 2yc'
_symmetry_space_group_name_H-M 'C 1 2/c 1'
_atom_sites_solution_hydrogens geom
_atom_sites_solution_primary direct
_atom_sites_solution_secondary difmap
_cell_angle_alpha 90.00
_cell_angle_beta 96.475(2)
_cell_angle_gamma 90.00
_cell_formula_units_Z 4
_cell_length_a 11.0540(3)
_cell_length_b 11.9883(4)
_cell_length_c 11.2576(4)
_cell_measurement_reflns_used 3504
_cell_measurement_temperature 120(2)
_cell_measurement_theta_max 27.48
_cell_measurement_theta_min 2.91
_cell_volume 1482.33(8)
_computing_cell_refinement 'DENZO (Otwinowski & Minor, 1997) & COLLECT (Hooft, R.W.W., 1998)'
_computing_data_collection 'COLLECT (Hooft, R.W.W., 1998)'
_computing_data_reduction 'DENZO (Otwinowski & Minor, 1997) & COLLECT (Hooft, R.W.W., 1998)'
_computing_molecular_graphics 'CAMERON (Watkin, et al., 1993)'
_computing_publication_material 'WINGX (Farrugia, 1998)'
_computing_structure_refinement 'SHELXL-97 (Sheldrick, 1997)'
_computing_structure_solution 'SHELXS-97 (Sheldrick, 1997)'
_diffrn_ambient_temperature 120(2)
_diffrn_detector_area_resol_mean 9.091
_diffrn_measured_fraction_theta_full 0.995
_diffrn_measured_fraction_theta_max 0.995
_diffrn_measurement_device_type 'Bruker-Nonius CCD camera on \k-goniostat'
_diffrn_measurement_method '\f & \w scans to fill the asymmetric unit'
_diffrn_radiation_monochromator '10cm confocal mirrors'
_diffrn_radiation_source 'Bruker Nonius FR591 Rotating Anode'
_diffrn_radiation_type MoK\a
_diffrn_radiation_wavelength 0.71073
_diffrn_reflns_av_R_equivalents 0.0436
_diffrn_reflns_av_sigmaI/netI 0.0357
_diffrn_reflns_limit_h_max 14
_diffrn_reflns_limit_h_min -13
_diffrn_reflns_limit_k_max 13
_diffrn_reflns_limit_k_min -15
_diffrn_reflns_limit_l_max 14
_diffrn_reflns_limit_l_min -14
_diffrn_reflns_number 9202
_diffrn_reflns_theta_full 27.48
_diffrn_reflns_theta_max 27.48
_diffrn_reflns_theta_min 3.40
_diffrn_standards_number 0
_exptl_absorpt_coefficient_mu 0.222
_exptl_absorpt_correction_T_max 0.9781
_exptl_absorpt_correction_T_min 0.9469
_exptl_absorpt_correction_type multi-scan
_exptl_absorpt_process_details
;
SADABS V2.10 (Sheldrick, G.M., 2003)
;
_exptl_crystal_colour Colourless
_exptl_crystal_density_diffrn 1.507
_exptl_crystal_density_method 'not measured'
_exptl_crystal_description Block
_exptl_crystal_F_000 696
_exptl_crystal_size_max 0.2
_exptl_crystal_size_mid 0.2
_exptl_crystal_size_min 0.1
_refine_diff_density_max 0.278
_refine_diff_density_min -0.250
_refine_diff_density_rms 0.062
_refine_ls_extinction_method none
_refine_ls_goodness_of_fit_ref 1.051
_refine_ls_hydrogen_treatment refall
_refine_ls_matrix_type full
_refine_ls_number_parameters 133
_refine_ls_number_reflns 1703
_refine_ls_number_restraints 0
_refine_ls_restrained_S_all 1.051
_refine_ls_R_factor_all 0.0523
_refine_ls_R_factor_gt 0.0435
_refine_ls_shift/su_max 0.001
_refine_ls_shift/su_mean 0.000
_refine_ls_structure_factor_coef Fsqd
_refine_ls_weighting_details 'calc w=1/[\s^2^(Fo^2^)+(0.0314P)^2^+3.5205P] where P=(Fo^2^+2Fc^2^)/3'
_refine_ls_weighting_scheme calc
_refine_ls_wR_factor_gt 0.0944
_refine_ls_wR_factor_ref 0.1000
_reflns_number_gt 1485
_reflns_number_total 1703
_reflns_threshold_expression >2sigma(I)
_cod_data_source_file eCrystal-276.cif
_cod_data_source_block 2007sot0277
_cod_depositor_comments
;
Citation :
Gale, Phil A. and Bates, Gareth W and Light, Mark E. (2007) 
University of Southampton, Crystal Structure Report Archive. 
(doi:10.5258/ecrystals/276)

More at:
http://ecrystals.chem.soton.ac.uk/276/

The following automatic conversions were performed:

'_symmetry_cell_setting' value 'Monoclinic' changed to 'monoclinic'
according to the built-in table from CIF Core dictionary named
'cif_core.dic' version 2.4.1 from 2010-06-29.

Automatic conversion script
Id: cif_fix_values 3392 2015-05-12 13:50:21Z andrius 
;
_cod_original_sg_symbol_H-M C2/c
_cod_database_code 1519872

loop_
_symmetry_equiv_pos_as_xyz
'x, y, z'
'-x, y, -z+1/2'
'x+1/2, y+1/2, z'
'-x+1/2, y+1/2, -z+1/2'
'-x, -y, -z'
'x, -y, z-1/2'
'-x+1/2, -y+1/2, -z'
'x+1/2, -y+1/2, z-1/2'

loop_
_atom_site_label
_atom_site_type_symbol
_atom_site_fract_x
_atom_site_fract_y
_atom_site_fract_z
_atom_site_U_iso_or_equiv
_atom_site_adp_type
_atom_site_occupancy
_atom_site_symmetry_multiplicity
_atom_site_calc_flag
_atom_site_refinement_flags
_atom_site_disorder_assembly
_atom_site_disorder_group
Si1 Si 0.2500 0.2500 0.5000 0.01548(19) Uani 1 2 d S . .
F1 F 0.33102(10) 0.15892(9) 0.42672(10) 0.0207(3) Uani 1 1 d . . .
F2 F 0.28559(11) 0.17809(10) 0.62803(10) 0.0249(3) Uani 1 1 d . . .
F3 F 0.12462(10) 0.16914(10) 0.46846(11) 0.0254(3) Uani 1 1 d . . .
N1 N 0.36701(14) 0.11475(13) 0.98802(14) 0.0184(3) Uani 1 1 d . . .
N2 N 0.24178(14) 0.10692(14) 1.12159(14) 0.0196(3) Uani 1 1 d . . .
C1 C 0.42681(19) 0.09034(19) 0.88096(18) 0.0224(4) Uani 1 1 d . . .
C2 C 0.39811(17) 0.19985(16) 1.06852(17) 0.0200(4) Uani 1 1 d . . .
C3 C 0.31967(17) 0.19500(17) 1.15211(17) 0.0209(4) Uani 1 1 d . . .
C4 C 0.27207(17) 0.06032(16) 1.02212(17) 0.0187(4) Uani 1 1 d . . .
C5 C 0.13985(19) 0.0716(2) 1.1854(2) 0.0268(5) Uani 1 1 d . . .
H1 H 0.508(2) 0.112(2) 0.894(2) 0.029(6) Uiso 1 1 d . . .
H2 H 0.388(2) 0.129(2) 0.816(2) 0.025(6) Uiso 1 1 d . . .
H4 H 0.462(3) 0.246(2) 1.058(2) 0.040(7) Uiso 1 1 d . . .
H7 H 0.066(2) 0.099(2) 1.141(2) 0.035(7) Uiso 1 1 d . . .
H3 H 0.421(2) 0.015(3) 0.868(2) 0.038(7) Uiso 1 1 d . . .
H5 H 0.314(2) 0.235(2) 1.219(2) 0.033(7) Uiso 1 1 d . . .
H9 H 0.152(2) 0.097(2) 1.264(3) 0.042(8) Uiso 1 1 d . . .
H8 H 0.137(3) -0.008(3) 1.184(3) 0.051(8) Uiso 1 1 d . . .
H6 H 0.236(2) 0.002(2) 0.987(2) 0.026(6) Uiso 1 1 d . . .

loop_
_atom_site_aniso_label
_atom_site_aniso_U_11
_atom_site_aniso_U_22
_atom_site_aniso_U_33
_atom_site_aniso_U_23
_atom_site_aniso_U_13
_atom_site_aniso_U_12
Si1 0.0160(3) 0.0160(4) 0.0143(3) -0.0007(3) 0.0009(2) 0.0024(3)
F1 0.0218(6) 0.0207(6) 0.0200(6) -0.0009(4) 0.0042(4) 0.0034(4)
F2 0.0312(6) 0.0257(6) 0.0176(6) 0.0031(4) 0.0023(5) 0.0084(5)
F3 0.0194(6) 0.0252(6) 0.0314(7) -0.0050(5) 0.0030(5) -0.0018(4)
N1 0.0181(8) 0.0199(8) 0.0176(8) 0.0013(6) 0.0034(6) 0.0026(6)
N2 0.0190(8) 0.0215(8) 0.0188(8) 0.0013(6) 0.0041(6) 0.0018(6)
C1 0.0219(10) 0.0285(11) 0.0181(10) 0.0008(8) 0.0071(7) 0.0012(8)
C2 0.0173(9) 0.0212(10) 0.0210(9) -0.0003(7) -0.0002(7) 0.0005(7)
C3 0.0213(9) 0.0233(10) 0.0179(9) -0.0025(8) 0.0014(7) 0.0006(7)
C4 0.0204(9) 0.0171(9) 0.0189(9) 0.0011(7) 0.0036(7) 0.0016(7)
C5 0.0225(10) 0.0344(12) 0.0249(11) 0.0025(9) 0.0092(8) -0.0020(9)

loop_
_atom_type_symbol
_atom_type_description
_atom_type_scat_dispersion_real
_atom_type_scat_dispersion_imag
_atom_type_scat_source
C C 0.0033 0.0016 'International Tables Vol C Tables 4.2.6.8 and 6.1.1.4'
H H 0.0000 0.0000 'International Tables Vol C Tables 4.2.6.8 and 6.1.1.4'
F F 0.0171 0.0103 'International Tables Vol C Tables 4.2.6.8 and 6.1.1.4'
N N 0.0061 0.0033 'International Tables Vol C Tables 4.2.6.8 and 6.1.1.4'
Si Si 0.0817 0.0704 'International Tables Vol C Tables 4.2.6.8 and 6.1.1.4'

loop_
_geom_angle_atom_site_label_1
_geom_angle_atom_site_label_2
_geom_angle_atom_site_label_3
_geom_angle
_geom_angle_site_symmetry_1
_geom_angle_site_symmetry_3
F1 Si1 F1 180.00(6) . 7_556
F1 Si1 F2 89.91(5) . 7_556
F1 Si1 F2 90.09(5) 7_556 7_556
F1 Si1 F2 90.09(5) . .
F1 Si1 F2 89.91(5) 7_556 .
F2 Si1 F2 180.0 7_556 .
F1 Si1 F3 90.34(5) . 7_556
F1 Si1 F3 89.66(5) 7_556 7_556
F2 Si1 F3 89.61(6) 7_556 7_556
F2 Si1 F3 90.39(6) . 7_556
F1 Si1 F3 89.66(5) . .
F1 Si1 F3 90.34(5) 7_556 .
F2 Si1 F3 90.39(6) 7_556 .
F2 Si1 F3 89.61(6) . .
F3 Si1 F3 180.00(8) 7_556 .
C4 N1 C2 108.62(16) . .
C4 N1 C1 125.65(17) . .
C2 N1 C1 125.72(17) . .
C4 N2 C3 108.79(16) . .
C4 N2 C5 124.95(18) . .
C3 N2 C5 126.23(17) . .
C3 C2 N1 107.05(17) . .
C2 C3 N2 106.90(17) . .
N2 C4 N1 108.63(17) . .

loop_
_geom_bond_atom_site_label_1
_geom_bond_atom_site_label_2
_geom_bond_distance
_geom_bond_site_symmetry_2
Si1 F1 1.6857(11) .
Si1 F1 1.6857(11) 7_556
Si1 F2 1.6875(11) 7_556
Si1 F2 1.6875(11) .
Si1 F3 1.6957(11) 7_556
Si1 F3 1.6957(11) .
N1 C4 1.329(2) .
N1 C2 1.382(2) .
N1 C1 1.468(2) .
N2 C4 1.328(2) .
N2 C3 1.381(3) .
N2 C5 1.466(2) .
C2 C3 1.351(3) .
